data_7014149
loop_
_publ_author_name
'Monkowius, Uwe V.'
'Nogai, Stefan'
'Schmidbaur, Hubert'

_publ_section_title
;
 Unsuccessful/successful attempts to produce
 penta(heteroaryl)-phosphoranes/-arsoranes R5E (E = P, As; R = 2-furyl,
 2-thienyl).
;
_journal_issue 10
_journal_name_full 'Dalton transactions (Cambridge, England : 2003)'
_journal_page_first 1610
_journal_page_last 1617
_journal_paper_doi 10.1039/b401988a
_journal_year 2004
_chemical_formula_sum 'C20 H15 As O5'
_chemical_formula_weight 410.24
_chemical_name_systematic
;
?
;
_space_group_IT_number 15
_symmetry_cell_setting monoclinic
_symmetry_space_group_name_Hall '-C 2yc'
_symmetry_space_group_name_H-M 'C 1 2/c 1'
_atom_sites_solution_hydrogens difmap
_atom_sites_solution_primary direct
_atom_sites_solution_secondary difmap
_audit_creation_method SHELXL-97
_cell_angle_alpha 90.00
_cell_angle_beta 114.7230(10)
_cell_angle_gamma 90.00
_cell_formula_units_Z 4
_cell_length_a 17.3740(2)
_cell_length_b 8.64050(10)
_cell_length_c 12.6277(2)
_cell_measurement_reflns_used 23736
_cell_measurement_temperature 143(2)
_cell_volume 1721.91(4)
_computing_cell_refinement DENZO
_computing_data_collection XPRESS
_computing_data_reduction SCALEPACK
_computing_molecular_graphics SHELXTL-PLUS
_computing_publication_material 'SHELXL-97 (Sheldrick, 1997)'
_computing_structure_refinement 'SHELXL-97 (Sheldrick, 1997)'
_computing_structure_solution 'SHELXS-97 (Sheldrick, 1990)'
_diffrn_ambient_temperature 143(2)
_diffrn_measured_fraction_theta_full 0.966
_diffrn_measured_fraction_theta_max 0.966
_diffrn_measurement_device_type 'NONIUS DIP 2020'
_diffrn_measurement_method phi-rotation
_diffrn_radiation_monochromator graphite
_diffrn_radiation_source 'fine-focus sealed tube'
_diffrn_radiation_type MoK\a
_diffrn_radiation_wavelength 0.71073
_diffrn_reflns_av_R_equivalents 0.028
_diffrn_reflns_av_sigmaI/netI 0.0221
_diffrn_reflns_limit_h_max 0
_diffrn_reflns_limit_h_min -22
_diffrn_reflns_limit_k_max 10
_diffrn_reflns_limit_k_min 0
_diffrn_reflns_limit_l_max 16
_diffrn_reflns_limit_l_min -14
_diffrn_reflns_number 23736
_diffrn_reflns_theta_full 26.85
_diffrn_reflns_theta_max 26.85
_diffrn_reflns_theta_min 3.41
_exptl_absorpt_coefficient_mu 2.003
_exptl_absorpt_correction_type none
_exptl_crystal_colour colourless
_exptl_crystal_density_diffrn 1.582
_exptl_crystal_density_method 'not measured'
_exptl_crystal_description block
_exptl_crystal_F_000 832
_exptl_crystal_size_max 0.40
_exptl_crystal_size_mid 0.30
_exptl_crystal_size_min 0.20
_refine_diff_density_max 0.416
_refine_diff_density_min -1.084
_refine_diff_density_rms 0.096
_refine_ls_extinction_method none
_refine_ls_goodness_of_fit_ref 1.051
_refine_ls_hydrogen_treatment mixed
_refine_ls_matrix_type full
_refine_ls_number_parameters 156
_refine_ls_number_reflns 1790
_refine_ls_number_restraints 0
_refine_ls_restrained_S_all 1.051
_refine_ls_R_factor_all 0.0354
_refine_ls_R_factor_gt 0.0353
_refine_ls_shift/su_max 0.000
_refine_ls_shift/su_mean 0.000
_refine_ls_structure_factor_coef Fsqd
_refine_ls_weighting_details 'calc w=1/[\s^2^(Fo^2^)+(0.0692P)^2^+1.8622P] where P=(Fo^2^+2Fc^2^)/3'
_refine_ls_weighting_scheme calc
_refine_ls_wR_factor_gt 0.0912
_refine_ls_wR_factor_ref 0.0913
_reflns_number_gt 1780
_reflns_number_total 1790
_reflns_threshold_expression >2sigma(I)
_cod_data_source_file b401988a.txt
_cod_data_source_block uwe35
_cod_original_sg_symbol_H-M C2/c
_cod_database_code 7014149

loop_
_symmetry_equiv_pos_as_xyz
'x, y, z'
'-x, y, -z+1/2'
'x+1/2, y+1/2, z'
'-x+1/2, y+1/2, -z+1/2'
'-x, -y, -z'
'x, -y, z-1/2'
'-x+1/2, -y+1/2, -z'
'x+1/2, -y+1/2, z-1/2'

loop_
_atom_site_label
_atom_site_type_symbol
_atom_site_fract_x
_atom_site_fract_y
_atom_site_fract_z
_atom_site_U_iso_or_equiv
_atom_site_adp_type
_atom_site_occupancy
_atom_site_symmetry_multiplicity
_atom_site_calc_flag
_atom_site_refinement_flags
_atom_site_disorder_assembly
_atom_site_disorder_group
As1 As 0.0000 0.35470(3) 0.2500 0.02020(14) Uani 1 2 d S . .
C11 C 0.06062(12) 0.2494(2) 0.39706(16) 0.0227(4) Uani 1 1 d . . .
O12 O 0.14670(9) 0.2292(2) 0.43563(13) 0.0323(4) Uani 1 1 d . . .
C13 C 0.17326(16) 0.1520(3) 0.5396(2) 0.0300(5) Uani 1 1 d . . .
H13 H 0.235(2) 0.137(3) 0.576(3) 0.035(9) Uiso 1 1 d . . .
C14 C 0.10800(15) 0.1233(3) 0.56689(19) 0.0263(4) Uani 1 1 d . . .
H14 H 0.113(2) 0.073(4) 0.631(3) 0.045(8) Uiso 1 1 d . . .
C15 C 0.03463(13) 0.1871(3) 0.47524(18) 0.0255(4) Uani 1 1 d . . .
H15 H -0.018(2) 0.190(4) 0.473(3) 0.044(8) Uiso 1 1 d . . .
C31 C 0.0000 0.5789(3) 0.2500 0.0260(6) Uani 1 2 d S . .
O32 O -0.0619(7) 0.6692(12) 0.1706(8) 0.046(4) Uani 0.50 1 d P A 1
C32 C -0.0638(13) 0.6593(13) 0.1677(16) 0.046(6) Uani 0.50 1 d P A 2
H32A H -0.1131 0.6224 0.1043 0.055 Uiso 0.50 1 calc PR A 2
C33 C -0.0357(4) 0.8212(5) 0.2034(4) 0.092(2) Uani 1 1 d . . .
H33A H -0.0654 0.9111 0.1639 0.110 Uiso 1 1 calc R A 1
C41 C 0.10462(14) 0.3584(2) 0.2135(2) 0.0228(4) Uani 1 1 d . . .
O42 O 0.14696(9) 0.22167(18) 0.21579(13) 0.0268(3) Uani 1 1 d . A .
C43 C 0.20455(13) 0.2550(3) 0.17049(19) 0.0303(5) Uani 1 1 d . . .
H43 H 0.241(2) 0.171(4) 0.175(3) 0.041(8) Uiso 1 1 d . . .
C44 C 0.20008(15) 0.4043(3) 0.1404(2) 0.0346(5) Uani 1 1 d . A .
H44 H 0.234(2) 0.457(5) 0.111(3) 0.057(10) Uiso 1 1 d . . .
C45 C 0.13510(14) 0.4719(3) 0.16740(19) 0.0283(5) Uani 1 1 d . A .
H45 H 0.118(2) 0.573(4) 0.156(3) 0.039(8) Uiso 1 1 d . . .

loop_
_atom_site_aniso_label
_atom_site_aniso_U_11
_atom_site_aniso_U_22
_atom_site_aniso_U_33
_atom_site_aniso_U_23
_atom_site_aniso_U_13
_atom_site_aniso_U_12
As1 0.01984(19) 0.0180(2) 0.02083(19) 0.000 0.00656(13) 0.000
C11 0.0201(8) 0.0222(10) 0.0231(9) 0.0008(7) 0.0064(7) -0.0006(7)
O12 0.0206(7) 0.0470(10) 0.0271(7) 0.0135(7) 0.0079(6) 0.0015(6)
C13 0.0245(11) 0.0369(14) 0.0247(11) 0.0086(7) 0.0064(9) 0.0022(7)
C14 0.0278(11) 0.0268(11) 0.0222(10) 0.0029(8) 0.0085(8) -0.0008(8)
C15 0.0233(9) 0.0271(10) 0.0249(10) 0.0013(8) 0.0091(8) -0.0004(8)
C31 0.0292(14) 0.0235(16) 0.0267(13) 0.000 0.0131(11) 0.000
O32 0.039(5) 0.078(9) 0.028(4) 0.022(3) 0.020(4) 0.021(4)
C32 0.066(11) 0.009(5) 0.066(11) 0.014(4) 0.030(8) 0.014(4)
C33 0.187(6) 0.0324(18) 0.129(4) 0.040(2) 0.138(4) 0.050(3)
C41 0.0201(10) 0.0230(12) 0.0237(10) 0.0000(6) 0.0077(8) 0.0004(6)
O42 0.0245(7) 0.0247(8) 0.0311(8) 0.0010(6) 0.0115(6) 0.0026(5)
C43 0.0232(9) 0.0384(13) 0.0282(10) -0.0022(9) 0.0096(8) 0.0014(9)
C44 0.0304(11) 0.0434(14) 0.0333(11) 0.0044(10) 0.0165(9) -0.0027(10)
C45 0.0278(10) 0.0269(12) 0.0300(11) 0.0037(8) 0.0118(8) -0.0017(8)

loop_
_atom_type_symbol
_atom_type_description
_atom_type_scat_dispersion_real
_atom_type_scat_dispersion_imag
_atom_type_scat_source
C C 0.0033 0.0016 'International Tables Vol C Tables 4.2.6.8 and 6.1.1.4'
H H 0.0000 0.0000 'International Tables Vol C Tables 4.2.6.8 and 6.1.1.4'
As As 0.0499 2.0058 'International Tables Vol C Tables 4.2.6.8 and 6.1.1.4'
O O 0.0106 0.0060 'International Tables Vol C Tables 4.2.6.8 and 6.1.1.4'

loop_
_geom_angle_atom_site_label_1
_geom_angle_atom_site_label_2
_geom_angle_atom_site_label_3
_geom_angle
_geom_angle_site_symmetry_1
_geom_angle_site_symmetry_3
_geom_angle_publ_flag
C11 As1 C11 123.94(12) 2 . ?
C11 As1 C31 118.03(6) 2 . ?
C11 As1 C31 118.03(6) . . ?
C11 As1 C41 88.26(8) 2 . ?
C11 As1 C41 92.59(8) . . ?
C31 As1 C41 89.10(5) . . ?
C11 As1 C41 92.59(8) 2 2 ?
C11 As1 C41 88.26(8) . 2 ?
C31 As1 C41 89.10(5) . 2 ?
C41 As1 C41 178.20(10) . 2 ?
C15 C11 O12 109.58(17) . . ?
C15 C11 As1 132.16(15) . . ?
O12 C11 As1 118.26(14) . . ?
C13 O12 C11 106.35(17) . . ?
C14 C13 O12 110.8(2) . . ?
C14 C13 H13 137.1(19) . . ?
O12 C13 H13 112.0(19) . . ?
C13 C14 C15 106.6(2) . . ?
C13 C14 H14 124(2) . . ?
C15 C14 H14 129(2) . . ?
C11 C15 C14 106.70(18) . . ?
C11 C15 H15 127(2) . . ?
C14 C15 H15 126(2) . . ?
C32 C31 C32 118.2(14) 2 . ?
C32 C31 O32 3.9(11) 2 2 ?
C32 C31 O32 114.3(5) . 2 ?
C32 C31 O32 114.3(5) 2 . ?
C32 C31 O32 3.9(11) . . ?
O32 C31 O32 110.4(10) 2 . ?
C32 C31 As1 120.9(7) 2 . ?
C32 C31 As1 120.9(7) . . ?
O32 C31 As1 124.8(5) 2 . ?
O32 C31 As1 124.8(5) . . ?
C31 O32 C33 105.1(8) . . ?
C31 C32 C33 101.0(13) . . ?
C31 C32 H32A 129.5 . . ?
C33 C32 H32A 129.5 . . ?
C33 C33 O32 109.7(4) 2 . ?
C33 C33 C32 109.9(8) 2 . ?
O32 C33 C32 0.4(10) . . ?
C33 C33 H33A 125.2 2 . ?
O32 C33 H33A 125.2 . . ?
C32 C33 H33A 124.9 . . ?
C45 C41 O42 109.03(19) . . ?
C45 C41 As1 130.47(16) . . ?
O42 C41 As1 119.59(13) . . ?
C43 O42 C41 106.55(17) . . ?
C44 C43 O42 110.76(19) . . ?
C44 C43 H43 136(2) . . ?
O42 C43 H43 113(2) . . ?
C43 C44 C45 106.5(2) . . ?
C43 C44 H44 127(2) . . ?
C45 C44 H44 126(2) . . ?
C41 C45 C44 107.2(2) . . ?
C41 C45 H45 127(2) . . ?
C44 C45 H45 126(2) . . ?

loop_
_geom_bond_atom_site_label_1
_geom_bond_atom_site_label_2
_geom_bond_distance
_geom_bond_site_symmetry_2
_geom_bond_publ_flag
As1 C11 1.9364(19) 2 ?
As1 C11 1.9364(19) . ?
As1 C31 1.937(3) . ?
As1 C41 2.054(2) . ?
As1 C41 2.054(2) 2 ?
C11 C15 1.357(3) . ?
C11 O12 1.377(2) . ?
O12 C13 1.370(3) . ?
C13 C14 1.339(3) . ?
C13 H13 0.98(3) . ?
C14 C15 1.426(3) . ?
C14 H14 0.90(4) . ?
C15 H15 0.91(3) . ?
C31 C32 1.352(17) 2 ?
C31 C32 1.352(17) . ?
C31 O32 1.367(10) 2 ?
C31 O32 1.367(10) . ?
O32 C33 1.395(12) . ?
C32 C33 1.488(14) . ?
C32 H32A 0.9500 . ?
C33 C33 1.306(12) 2 ?
C33 H33A 0.9500 . ?
C41 C45 1.356(3) . ?
C41 O42 1.386(2) . ?
O42 C43 1.375(3) . ?
C43 C44 1.337(4) . ?
C43 H43 0.94(3) . ?
C44 C45 1.433(3) . ?
C44 H44 0.94(4) . ?
C45 H45 0.91(3) . ?

loop_
_geom_torsion_atom_site_label_1
_geom_torsion_atom_site_label_2
_geom_torsion_atom_site_label_3
_geom_torsion_atom_site_label_4
_geom_torsion
_geom_torsion_site_symmetry_1
_geom_torsion_site_symmetry_2
_geom_torsion_site_symmetry_3
_geom_torsion_site_symmetry_4
_geom_torsion_publ_flag
C11 As1 C11 C15 -82.9(2) 2 . . . ?
C31 As1 C11 C15 97.1(2) . . . . ?
C41 As1 C11 C15 -172.5(2) . . . . ?
C41 As1 C11 C15 9.1(2) 2 . . . ?
C11 As1 C11 O12 97.09(16) 2 . . . ?
C31 As1 C11 O12 -82.91(16) . . . . ?
C41 As1 C11 O12 7.45(17) . . . . ?
C41 As1 C11 O12 -170.96(17) 2 . . . ?
C15 C11 O12 C13 0.3(2) . . . . ?
As1 C11 O12 C13 -179.67(15) . . . . ?
C11 O12 C13 C14 0.2(3) . . . . ?
O12 C13 C14 C15 -0.5(3) . . . . ?
O12 C11 C15 C14 -0.6(3) . . . . ?
As1 C11 C15 C14 179.35(17) . . . . ?
C13 C14 C15 C11 0.7(3) . . . . ?
C11 As1 C31 C32 -153.8(9) 2 . . 2 ?
C11 As1 C31 C32 26.2(9) . . . 2 ?
C41 As1 C31 C32 -66.3(9) . . . 2 ?
C41 As1 C31 C32 113.7(9) 2 . . 2 ?
C11 As1 C31 C32 26.2(9) 2 . . . ?
C11 As1 C31 C32 -153.8(9) . . . . ?
C41 As1 C31 C32 113.7(9) . . . . ?
C41 As1 C31 C32 -66.3(9) 2 . . . ?
C11 As1 C31 O32 -153.5(5) 2 . . 2 ?
C11 As1 C31 O32 26.5(5) . . . 2 ?
C41 As1 C31 O32 -65.9(5) . . . 2 ?
C41 As1 C31 O32 114.1(5) 2 . . 2 ?
C11 As1 C31 O32 26.5(5) 2 . . . ?
C11 As1 C31 O32 -153.5(5) . . . . ?
C41 As1 C31 O32 114.1(5) . . . . ?
C41 As1 C31 O32 -65.9(5) 2 . . . ?
C32 C31 O32 C33 0.7(15) 2 . . . ?
C32 C31 O32 C33 -175(17) . . . . ?
O32 C31 O32 C33 0.4(3) 2 . . . ?
As1 C31 O32 C33 -179.6(3) . . . . ?
C32 C31 C32 C33 0.2(4) 2 . . . ?
O32 C31 C32 C33 -0.1(16) 2 . . . ?
O32 C31 C32 C33 4(16) . . . . ?
As1 C31 C32 C33 -179.8(4) . . . . ?
C31 O32 C33 C33 -1.0(8) . . . 2 ?
C31 O32 C33 C32 129(100) . . . . ?
C31 C32 C33 C33 -0.6(12) . . . 2 ?
C31 C32 C33 O32 -51(100) . . . . ?
C11 As1 C41 C45 97.6(2) 2 . . . ?
C11 As1 C41 C45 -138.5(2) . . . . ?
C31 As1 C41 C45 -20.4(2) . . . . ?
C41 As1 C41 C45 -20.4(2) 2 . . . ?
C11 As1 C41 O42 -70.18(17) 2 . . . ?
C11 As1 C41 O42 53.73(17) . . . . ?
C31 As1 C41 O42 171.75(16) . . . . ?
C41 As1 C41 O42 171.75(16) 2 . . . ?
C45 C41 O42 C43 0.4(2) . . . . ?
As1 C41 O42 C43 170.62(15) . . . . ?
C41 O42 C43 C44 0.0(2) . . . . ?
O42 C43 C44 C45 -0.3(3) . . . . ?
O42 C41 C45 C44 -0.6(3) . . . . ?
As1 C41 C45 C44 -169.39(17) . . . . ?
C43 C44 C45 C41 0.6(3) . . . . ?
